data_4333592
loop_
_publ_author_name
'Avelino Mart\'in'
'Noelia Mart\'inez-Espada'
'Miguel Mena'
'Adri\'an P\'erez-Redondo'
'Carlos Y\'elamos'

_publ_section_title
;
 Copper(I) and Silver(I) Complexes Supported by the Tridentate
 [{Ti(\h5-C5Me5)(\m-NH)}3(\m3-N)] Metalloligand
;
_journal_name_full 'Inorganic Chemistry'
_journal_page_first 918
_journal_page_last 930
_journal_paper_doi 10.1021/ic302113k
_journal_volume 52
_journal_year 2013
_chemical_compound_source 'synthesis as described'
_chemical_formula_moiety '2(C30H51CuN5Ti3), 2(C F3 O3 S),C7 H8'
_chemical_formula_sum 'C69 H110 Cu2 F6 N10 O6 S2 Ti6'
_chemical_formula_weight 1768.27
_chemical_name_systematic
;
 ?
;
_space_group_crystal_system monoclinic
_space_group_IT_number 15
_space_group_name_Hall '-C 2yc'
_space_group_name_H-M_alt 'C 1 2/c 1'
_symmetry_space_group_name_Hall '-C 2yc'
_symmetry_space_group_name_H-M 'C 1 2/c 1'
_atom_sites_solution_hydrogens geom
_atom_sites_solution_primary direct
_atom_sites_solution_secondary difmap
_audit_conform_dict_location ftp://ftp.iucr.org/pub/cif_core.dic
_audit_conform_dict_name cif_core.dic
_audit_conform_dict_version 2.3
_audit_creation_date 2012-04-09T19:02:45-00:00
_audit_creation_method 'WinGX routine CIF_UPDATE'
_cell_angle_alpha 90
_cell_angle_beta 120.404(11)
_cell_angle_gamma 90
_cell_formula_units_Z 4
_cell_length_a 35.874(7)
_cell_length_b 12.173(4)
_cell_length_c 21.981(3)
_cell_measurement_reflns_used 250
_cell_measurement_temperature 200(2)
_cell_measurement_theta_max 22
_cell_measurement_theta_min 3
_cell_measurement_wavelength 0.71073
_cell_volume 8279(3)
_computing_cell_refinement 'Dirax/lsq (Duisenberg & Schreurs, 1989-2000)'
_computing_data_collection 'Collect (Nonius BV, 1997-2000)'
_computing_data_reduction 'EvalCCD (Duisenberg & Schreurs 1990-2000)'
_computing_molecular_graphics 'Ortep-3 for Windows (Farrugia, 1997)'
_computing_publication_material 'WinGX publication routines (Farrugia, 1999)'
_computing_structure_refinement 'SHELXL-97 (Sheldrick, 1997)'
_computing_structure_solution 'SHELXS-86 (Sheldrick, 1986)'
_diffrn_ambient_temperature 200(2)
_diffrn_detector 'CCD plate'
_diffrn_detector_area_resol_mean 9
_diffrn_measured_fraction_theta_full 0.999
_diffrn_measured_fraction_theta_max 0.999
_diffrn_measurement_device '95mm CCD camera on \k-goniostat'
_diffrn_measurement_device_type KappaCCD
_diffrn_measurement_method 'CCD rotation images, thick slices'
_diffrn_orient_matrix_type X=UH
_diffrn_orient_matrix_UB_11 0.01
_diffrn_orient_matrix_UB_12 0
_diffrn_orient_matrix_UB_13 0
_diffrn_orient_matrix_UB_21 0
_diffrn_orient_matrix_UB_22 0.01
_diffrn_orient_matrix_UB_23 0
_diffrn_orient_matrix_UB_31 0
_diffrn_orient_matrix_UB_32 0
_diffrn_orient_matrix_UB_33 0.01
_diffrn_radiation_monochromator graphite
_diffrn_radiation_probe x-ray
_diffrn_radiation_type MoK\a
_diffrn_radiation_wavelength 0.71073
_diffrn_reflns_av_R_equivalents 0.0733
_diffrn_reflns_av_unetI/netI 0.0431
_diffrn_reflns_limit_h_max 46
_diffrn_reflns_limit_h_min -46
_diffrn_reflns_limit_k_max 15
_diffrn_reflns_limit_k_min -15
_diffrn_reflns_limit_l_max 27
_diffrn_reflns_limit_l_min -28
_diffrn_reflns_number 91441
_diffrn_reflns_reduction_process
;
 Scaled and merged with SORTAV
 R.H. Blessing, (1987) Cryst. Rev. 1, 3-58
 R.H. Blessing, (1989) J. Appl. Cryst. 22, 396-397
;
_diffrn_reflns_theta_full 27.5
_diffrn_reflns_theta_max 27.5
_diffrn_reflns_theta_min 3.04
_diffrn_source 'Enraf Nonius FR590'
_exptl_absorpt_coefficient_mu 1.167
_exptl_absorpt_correction_T_max 0.87
_exptl_absorpt_correction_T_min 0.735
_exptl_absorpt_correction_type multi-scan
_exptl_absorpt_process_details
;
 R.H. Blessing, Acta Cryst. (1995), A51, 33-38
;
_exptl_crystal_colour red
_exptl_crystal_density_diffrn 1.419
_exptl_crystal_description prism
_exptl_crystal_F_000 3672
_exptl_crystal_size_max 0.3
_exptl_crystal_size_mid 0.2
_exptl_crystal_size_min 0.1
_refine_diff_density_max 0.514
_refine_diff_density_min -0.738
_refine_diff_density_rms 0.091
_refine_ls_extinction_coef 0.00160(10)
_refine_ls_extinction_expression Fc^*^=kFc[1+0.001xFc^2^\l^3^/sin(2\q)]^-1/4^
_refine_ls_extinction_method SHELXL
_refine_ls_goodness_of_fit_ref 1.089
_refine_ls_hydrogen_treatment mixed
_refine_ls_matrix_type full
_refine_ls_number_parameters 570
_refine_ls_number_reflns 9512
_refine_ls_number_restraints 5
_refine_ls_restrained_S_all 1.09
_refine_ls_R_factor_all 0.064
_refine_ls_R_factor_gt 0.04
_refine_ls_shift/su_max 0.008
_refine_ls_shift/su_mean 0
_refine_ls_structure_factor_coef Fsqd
_refine_ls_weighting_details 'calc w=1/[\s^2^(Fo^2^)+(0.0672P)^2^+0.0000P] where P=(Fo^2^+2Fc^2^)/3'
_refine_ls_weighting_scheme calc
_refine_ls_wR_factor_gt 0.1023
_refine_ls_wR_factor_ref 0.1107
_reflns_number_gt 7160
_reflns_number_total 9512
_reflns_threshold_expression >2sigma(I)
_cod_data_source_file ic302113k_si_001_1.cif
_cod_data_source_block 4
_cod_original_cell_volume 8279(4)
_cod_database_code 4333592

loop_
_space_group_symop_operation_xyz
'x, y, z'
'-x, y, -z+1/2'
'x+1/2, y+1/2, z'
'-x+1/2, y+1/2, -z+1/2'
'-x, -y, -z'
'x, -y, z-1/2'
'-x+1/2, -y+1/2, -z'
'x+1/2, -y+1/2, z-1/2'

loop_
_atom_site_label
_atom_site_type_symbol
_atom_site_fract_x
_atom_site_fract_y
_atom_site_fract_z
_atom_site_U_iso_or_equiv
_atom_site_adp_type
_atom_site_occupancy
_atom_site_symmetry_multiplicity
_atom_site_calc_flag
_atom_site_refinement_flags
_atom_site_disorder_assembly
_atom_site_disorder_group
C11 C 0.14902(8) 0.9369(2) 0.25654(12) 0.0328(5) Uani 1 1 d . . .
C12 C 0.14416(8) 1.0344(2) 0.21692(12) 0.0336(5) Uani 1 1 d . . .
C13 C 0.18471(8) 1.05609(18) 0.22172(12) 0.0324(5) Uani 1 1 d . . .
C14 C 0.21409(7) 0.97199(19) 0.26335(12) 0.0316(5) Uani 1 1 d . . .
C15 C 0.19249(8) 0.89827(19) 0.28536(12) 0.0323(5) Uani 1 1 d . . .
C16 C 0.11465(10) 0.8865(3) 0.26753(16) 0.0534(8) Uani 1 1 d . . .
H16A H 0.1231 0.8115 0.2855 0.08 Uiso 1 1 calc R . .
H16B H 0.0872 0.8847 0.2226 0.08 Uiso 1 1 calc R . .
H16C H 0.1112 0.9304 0.3017 0.08 Uiso 1 1 calc R . .
C17 C 0.10389(10) 1.1050(3) 0.18061(16) 0.0582(8) Uani 1 1 d . . .
H17A H 0.101 1.1469 0.2161 0.087 Uiso 1 1 calc R . .
H17B H 0.0785 1.0579 0.1542 0.087 Uiso 1 1 calc R . .
H17C H 0.1062 1.1558 0.1481 0.087 Uiso 1 1 calc R . .
C18 C 0.19599(10) 1.1549(2) 0.19207(16) 0.0520(7) Uani 1 1 d . . .
H18A H 0.2092 1.2119 0.2284 0.078 Uiso 1 1 calc R . .
H18B H 0.1697 1.1839 0.1514 0.078 Uiso 1 1 calc R . .
H18C H 0.2164 1.1328 0.1772 0.078 Uiso 1 1 calc R . .
C19 C 0.26083(8) 0.9648(3) 0.28179(16) 0.0509(7) Uani 1 1 d . . .
H19A H 0.2622 0.9644 0.2384 0.076 Uiso 1 1 calc R . .
H19B H 0.2737 0.8971 0.3083 0.076 Uiso 1 1 calc R . .
H19C H 0.2768 1.0283 0.3106 0.076 Uiso 1 1 calc R . .
C20 C 0.21188(10) 0.8008(2) 0.33364(14) 0.0519(8) Uani 1 1 d . . .
H20A H 0.2337 0.7666 0.3255 0.078 Uiso 1 1 calc R . .
H20B H 0.1891 0.7474 0.324 0.078 Uiso 1 1 calc R . .
H20C H 0.2254 0.8252 0.3828 0.078 Uiso 1 1 calc R . .
C21 C 0.08900(7) 0.89916(18) -0.11473(11) 0.0292(5) Uani 1 1 d . . .
C22 C 0.06920(7) 0.97634(19) -0.09081(12) 0.0303(5) Uani 1 1 d . . .
C23 C 0.10054(8) 1.05730(18) -0.04904(12) 0.0305(5) Uani 1 1 d . . .
C24 C 0.14012(7) 1.03055(18) -0.04677(12) 0.0295(5) Uani 1 1 d . . .
C25 C 0.13265(7) 0.93265(19) -0.08746(12) 0.0286(5) Uani 1 1 d . . .
C26 C 0.06678(9) 0.8044(2) -0.16409(13) 0.0424(6) Uani 1 1 d . . .
H26A H 0.0525 0.8306 -0.2129 0.064 Uiso 1 1 calc R . .
H26B H 0.0452 0.7727 -0.1544 0.064 Uiso 1 1 calc R . .
H26C H 0.0882 0.7483 -0.1571 0.064 Uiso 1 1 calc R . .
C27 C 0.02251(8) 0.9755(2) -0.10766(15) 0.0447(7) Uani 1 1 d . . .
H27A H 0.0067 1.0359 -0.14 0.067 Uiso 1 1 calc R . .
H27B H 0.0218 0.9846 -0.064 0.067 Uiso 1 1 calc R . .
H27C H 0.009 0.9054 -0.1298 0.067 Uiso 1 1 calc R . .
C28 C 0.09315(10) 1.1552(2) -0.01399(15) 0.0480(7) Uani 1 1 d . . .
H28A H 0.0796 1.2146 -0.0484 0.072 Uiso 1 1 calc R . .
H28B H 0.1209 1.1805 0.0252 0.072 Uiso 1 1 calc R . .
H28C H 0.0741 1.1339 0.0039 0.072 Uiso 1 1 calc R . .
C29 C 0.18144(9) 1.0963(2) -0.01249(15) 0.0455(7) Uani 1 1 d . . .
H29A H 0.2062 1.0463 0.0095 0.068 Uiso 1 1 calc R . .
H29B H 0.1819 1.1446 0.0236 0.068 Uiso 1 1 calc R . .
H29C H 0.183 1.1407 -0.0483 0.068 Uiso 1 1 calc R . .
C30 C 0.16625(9) 0.8765(2) -0.09885(14) 0.0422(6) Uani 1 1 d . . .
H30A H 0.1555 0.8042 -0.1203 0.063 Uiso 1 1 calc R . .
H30B H 0.193 0.8675 -0.0534 0.063 Uiso 1 1 calc R . .
H30C H 0.172 0.9213 -0.1303 0.063 Uiso 1 1 calc R . .
C31 C 0.03528(7) 0.63087(19) 0.01021(12) 0.0323(5) Uani 1 1 d . . .
C32 C 0.04530(7) 0.64832(18) 0.08096(13) 0.0295(5) Uani 1 1 d . . .
C33 C 0.07962(7) 0.57688(18) 0.12529(12) 0.0283(5) Uani 1 1 d . . .
C34 C 0.09131(7) 0.51544(17) 0.08205(13) 0.0294(5) Uani 1 1 d . . .
C35 C 0.06410(8) 0.54875(19) 0.01095(12) 0.0322(5) Uani 1 1 d . . .
C36 C -0.00098(9) 0.6843(3) -0.05486(16) 0.0632(9) Uani 1 1 d . . .
H36A H 0.0073 0.6912 -0.0909 0.095 Uiso 1 1 calc R . .
H36B H -0.0067 0.7574 -0.0428 0.095 Uiso 1 1 calc R . .
H36C H -0.0271 0.6391 -0.0732 0.095 Uiso 1 1 calc R . .
C37 C 0.02263(10) 0.7279(2) 0.10454(19) 0.0548(8) Uani 1 1 d . . .
H37A H 0.031 0.7122 0.1536 0.082 Uiso 1 1 calc R . .
H37B H -0.0087 0.7197 0.0743 0.082 Uiso 1 1 calc R . .
H37C H 0.031 0.8032 0.1011 0.082 Uiso 1 1 calc R . .
C38 C 0.09905(10) 0.5605(2) 0.20381(13) 0.0508(7) Uani 1 1 d . . .
H38A H 0.0975 0.6295 0.2254 0.076 Uiso 1 1 calc R . .
H38B H 0.1293 0.5379 0.2247 0.076 Uiso 1 1 calc R . .
H38C H 0.0829 0.5034 0.2122 0.076 Uiso 1 1 calc R . .
C39 C 0.12480(9) 0.4257(2) 0.10708(18) 0.0561(8) Uani 1 1 d . . .
H39A H 0.1436 0.4304 0.1584 0.084 Uiso 1 1 calc R . .
H39B H 0.1422 0.4342 0.0845 0.084 Uiso 1 1 calc R . .
H39C H 0.1104 0.354 0.0946 0.084 Uiso 1 1 calc R . .
C40 C 0.06341(11) 0.5005(3) -0.05275(16) 0.0599(9) Uani 1 1 d . . .
H40A H 0.036 0.4617 -0.0818 0.09 Uiso 1 1 calc R . .
H40B H 0.0875 0.4489 -0.0374 0.09 Uiso 1 1 calc R . .
H40C H 0.0662 0.5596 -0.0804 0.09 Uiso 1 1 calc R . .
Cu1 Cu 0.187054(8) 0.74426(2) 0.099951(15) 0.02873(10) Uani 1 1 d . . .
N1 N 0.10100(5) 0.86600(14) 0.07346(9) 0.0222(4) Uani 1 1 d . . .
N2 N 0.23902(8) 0.6937(2) 0.09755(14) 0.0404(5) Uani 1 1 d . . .
N12 N 0.17887(6) 0.92014(15) 0.09667(9) 0.0244(4) Uani 1 1 d . . .
N13 N 0.16030(6) 0.72524(15) 0.16448(9) 0.0218(4) Uani 1 1 d . . .
N23 N 0.12471(6) 0.72656(16) 0.00571(10) 0.0224(4) Uani 1 1 d . . .
Ti1 Ti 0.156165(12) 0.88726(3) 0.158706(19) 0.02164(11) Uani 1 1 d . . .
Ti2 Ti 0.123632(12) 0.88786(3) 0.010888(19) 0.02116(11) Uani 1 1 d . . .
Ti3 Ti 0.105729(11) 0.70677(3) 0.074002(19) 0.01976(10) Uani 1 1 d . . .
H2A H 0.2303(10) 0.654(3) 0.0533(17) 0.060(9) Uiso 1 1 d . . .
H2B H 0.2584(13) 0.660(3) 0.131(2) 0.085(14) Uiso 1 1 d . . .
H2C H 0.2544(12) 0.748(3) 0.0986(18) 0.068(12) Uiso 1 1 d . . .
H12 H 0.2007(8) 0.960(2) 0.1053(12) 0.027(6) Uiso 1 1 d . . .
H13 H 0.1736(8) 0.681(2) 0.2020(14) 0.036(7) Uiso 1 1 d . . .
H23 H 0.1207(9) 0.693(2) -0.0227(15) 0.045(9) Uiso 1 1 d . . .
C1 C 0.1843(7) 0.4229(14) -0.0496(11) 0.051(5) Uani 0.49(2) 1 d P A 1
F1 F 0.2201(3) 0.3591(9) -0.0299(7) 0.065(3) Uani 0.49(2) 1 d P A 1
F2 F 0.1540(4) 0.3588(7) -0.0902(10) 0.093(4) Uani 0.49(2) 1 d P A 1
F3 F 0.1809(4) 0.4431(11) 0.0012(5) 0.099(3) Uani 0.49(2) 1 d P A 1
O2 O 0.1439(4) 0.5922(11) -0.1194(9) 0.088(4) Uani 0.49(2) 1 d P A 1
O1 O 0.2277(9) 0.607(2) -0.0424(13) 0.069(6) Uani 0.49(2) 1 d P A 1
O3 O 0.1948(6) 0.5045(13) -0.1500(6) 0.115(5) Uani 0.49(2) 1 d P A 1
S1 S 0.1862(2) 0.5439(7) -0.0968(5) 0.0448(11) Uani 0.49(2) 1 d P A 1
C1' C 0.1833(7) 0.4379(16) -0.0627(11) 0.070(7) Uani 0.51(2) 1 d P A 2
F1' F 0.2187(4) 0.3764(12) -0.0215(8) 0.090(4) Uani 0.51(2) 1 d P A 2
F2' F 0.1485(5) 0.3666(10) -0.1084(10) 0.101(4) Uani 0.51(2) 1 d P A 2
F3' F 0.1721(6) 0.4803(15) -0.0133(11) 0.162(6) Uani 0.51(2) 1 d P A 2
O1' O 0.2183(8) 0.613(2) -0.0527(12) 0.053(3) Uani 0.51(2) 1 d P A 2
O2' O 0.1489(6) 0.5923(14) -0.1465(11) 0.150(8) Uani 0.51(2) 1 d P A 2
O3' O 0.2053(6) 0.4877(7) -0.1501(6) 0.085(4) Uani 0.51(2) 1 d P A 2
S1' S 0.1916(4) 0.5461(7) -0.1097(6) 0.070(2) Uani 0.51(2) 1 d P A 2
C101 C 0 0.4131(4) 0.75 0.0495(10) Uani 1 2 d SU . .
C102 C 0.03722(10) 0.3526(4) 0.79287(15) 0.0682(10) Uani 1 1 d U . .
H102 H 0.0636 0.3899 0.8226 0.082 Uiso 1 1 calc R . .
C103 C 0.0363(2) 0.2402(5) 0.7926(3) 0.123(3) Uani 1 1 d U . .
H103 H 0.0617 0.1999 0.8231 0.148 Uiso 1 1 calc R . .
C104 C 0 0.1876(6) 0.75 0.165(5) Uani 1 2 d SU . .
H104 H 0 0.1096 0.75 0.198 Uiso 1 2 calc SR . .
C107 C 0 0.5372(5) 0.75 0.147(4) Uani 1 2 d S . .
H10A H 0.0291 0.564 0.7836 0.221 Uiso 0.5 1 calc PR . .
H10B H -0.0204 0.564 0.7638 0.221 Uiso 0.5 1 calc PR . .
H10C H -0.0087 0.564 0.7026 0.221 Uiso 0.5 1 calc PR . .

loop_
_atom_site_aniso_label
_atom_site_aniso_U_11
_atom_site_aniso_U_22
_atom_site_aniso_U_33
_atom_site_aniso_U_23
_atom_site_aniso_U_13
_atom_site_aniso_U_12
C11 0.0390(14) 0.0362(14) 0.0296(12) -0.0154(10) 0.0220(11) -0.0109(11)
C12 0.0331(13) 0.0308(13) 0.0364(13) -0.0130(10) 0.0173(11) 0.0007(10)
C13 0.0397(14) 0.0215(12) 0.0375(13) -0.0097(10) 0.0207(11) -0.0065(10)
C14 0.0289(12) 0.0305(13) 0.0312(12) -0.0136(10) 0.0121(10) -0.0054(10)
C15 0.0428(14) 0.0266(12) 0.0241(11) -0.0087(9) 0.0144(11) -0.0039(10)
C16 0.0599(19) 0.066(2) 0.0525(17) -0.0253(15) 0.0419(16) -0.0274(15)
C17 0.0515(18) 0.058(2) 0.0581(19) -0.0074(15) 0.0224(16) 0.0213(15)
C18 0.070(2) 0.0283(14) 0.0591(18) -0.0065(13) 0.0341(17) -0.0150(14)
C19 0.0271(14) 0.0583(19) 0.0580(18) -0.0216(15) 0.0147(13) -0.0080(12)
C20 0.073(2) 0.0449(17) 0.0301(14) -0.0010(12) 0.0204(15) 0.0054(15)
C21 0.0321(13) 0.0284(12) 0.0242(11) 0.0108(9) 0.0121(10) 0.0045(10)
C22 0.0252(12) 0.0297(12) 0.0325(12) 0.0133(10) 0.0120(10) 0.0084(9)
C23 0.0373(13) 0.0201(11) 0.0346(12) 0.0103(10) 0.0186(11) 0.0088(10)
C24 0.0304(12) 0.0268(12) 0.0323(12) 0.0127(10) 0.0166(11) 0.0016(9)
C25 0.0334(12) 0.0285(12) 0.0289(11) 0.0119(9) 0.0194(10) 0.0056(10)
C26 0.0496(16) 0.0392(15) 0.0280(13) 0.0000(11) 0.0120(12) -0.0039(12)
C27 0.0285(13) 0.0496(17) 0.0525(16) 0.0150(13) 0.0179(13) 0.0097(12)
C28 0.0565(18) 0.0290(14) 0.0565(17) 0.0038(12) 0.0271(15) 0.0139(12)
C29 0.0439(16) 0.0385(15) 0.0526(16) 0.0134(13) 0.0233(14) -0.0079(12)
C30 0.0481(16) 0.0463(16) 0.0466(15) 0.0147(12) 0.0345(14) 0.0147(12)
C31 0.0208(11) 0.0306(13) 0.0355(13) 0.0049(10) 0.0069(10) -0.0102(9)
C32 0.0245(12) 0.0240(11) 0.0457(14) -0.0022(10) 0.0220(11) -0.0066(9)
C33 0.0301(12) 0.0248(12) 0.0332(12) 0.0007(9) 0.0183(11) -0.0094(9)
C34 0.0275(12) 0.0154(11) 0.0459(14) -0.0001(9) 0.0190(11) -0.0049(9)
C35 0.0357(13) 0.0281(12) 0.0376(13) -0.0130(10) 0.0221(11) -0.0179(10)
C36 0.0345(16) 0.064(2) 0.0600(19) 0.0259(16) 0.0009(14) -0.0102(14)
C37 0.0504(18) 0.0435(17) 0.095(2) -0.0081(16) 0.0546(19) -0.0025(13)
C38 0.0598(19) 0.0542(19) 0.0370(14) 0.0054(13) 0.0236(14) -0.0167(15)
C39 0.0411(16) 0.0288(15) 0.096(2) 0.0030(15) 0.0324(17) 0.0032(12)
C40 0.078(2) 0.059(2) 0.0553(18) -0.0338(15) 0.0429(18) -0.0373(17)
Cu1 0.02368(16) 0.02921(17) 0.03622(18) -0.00003(12) 0.01729(14) 0.00341(11)
N1 0.0210(9) 0.0193(9) 0.0289(9) 0.0002(7) 0.0146(8) 0.0007(7)
N2 0.0314(12) 0.0485(15) 0.0477(15) 0.0028(12) 0.0248(12) 0.0080(11)
N12 0.0229(10) 0.0222(9) 0.0294(10) -0.0006(8) 0.0142(8) -0.0056(8)
N13 0.0229(9) 0.0211(9) 0.0213(9) 0.0008(7) 0.0110(8) -0.0008(7)
N23 0.0253(10) 0.0212(9) 0.0206(9) -0.0033(8) 0.0116(8) -0.0009(7)
Ti1 0.0237(2) 0.0185(2) 0.0246(2) -0.00374(15) 0.01357(17) -0.00340(15)
Ti2 0.0222(2) 0.0178(2) 0.0242(2) 0.00259(15) 0.01231(17) 0.00005(14)
Ti3 0.0201(2) 0.0175(2) 0.0224(2) -0.00130(15) 0.01130(16) -0.00330(14)
C1 0.033(6) 0.037(5) 0.085(9) 0.023(6) 0.030(5) 0.010(4)
F1 0.031(4) 0.041(3) 0.092(5) 0.000(3) 0.007(3) 0.007(2)
F2 0.031(4) 0.028(3) 0.158(10) 0.006(4) 0.003(4) -0.014(2)
F3 0.122(5) 0.119(8) 0.097(5) 0.027(6) 0.086(5) 0.026(5)
O2 0.040(4) 0.043(5) 0.137(11) 0.000(6) 0.014(6) 0.006(3)
O1 0.035(9) 0.047(6) 0.080(9) -0.019(5) -0.004(6) -0.010(5)
O3 0.108(8) 0.191(14) 0.039(5) -0.040(6) 0.032(5) -0.025(8)
S1 0.0377(15) 0.0388(14) 0.043(2) -0.0023(14) 0.0092(13) -0.0035(8)
C1' 0.054(9) 0.088(13) 0.084(9) -0.059(10) 0.046(8) -0.044(9)
F1' 0.086(7) 0.094(8) 0.088(5) 0.033(6) 0.043(5) -0.023(5)
F2' 0.042(5) 0.111(8) 0.127(8) -0.046(6) 0.025(6) -0.021(4)
F3' 0.183(12) 0.119(9) 0.297(16) -0.107(9) 0.204(12) -0.078(8)
O1' 0.035(9) 0.048(4) 0.052(5) -0.008(4) 0.005(7) -0.007(5)
O2' 0.097(9) 0.069(7) 0.141(12) -0.056(7) -0.044(6) 0.045(6)
O3' 0.167(11) 0.036(4) 0.074(6) 0.000(3) 0.076(6) -0.007(4)
S1' 0.079(4) 0.0328(15) 0.054(3) -0.0072(17) 0.003(2) 0.004(2)
C101 0.073(3) 0.054(2) 0.0304(19) 0 0.032(2) 0
C102 0.0478(18) 0.135(3) 0.0287(15) -0.0001(18) 0.0248(14) 0.002(2)
C103 0.198(6) 0.144(5) 0.098(4) 0.077(4) 0.126(5) 0.133(5)
C104 0.406(16) 0.058(4) 0.148(8) 0 0.226(10) 0
C107 0.329(12) 0.050(3) 0.069(4) 0 0.106(6) 0

loop_
_atom_type_symbol
_atom_type_description
_atom_type_scat_dispersion_real
_atom_type_scat_dispersion_imag
_atom_type_scat_source
C C 0.0033 0.0016 'International Tables Vol C Tables 4.2.6.8 and 6.1.1.4'
H H 0 0 'International Tables Vol C Tables 4.2.6.8 and 6.1.1.4'
Cu Cu 0.3201 1.2651 'International Tables Vol C Tables 4.2.6.8 and 6.1.1.4'
F F 0.0171 0.0103 'International Tables Vol C Tables 4.2.6.8 and 6.1.1.4'
N N 0.0061 0.0033 'International Tables Vol C Tables 4.2.6.8 and 6.1.1.4'
O O 0.0106 0.006 'International Tables Vol C Tables 4.2.6.8 and 6.1.1.4'
S S 0.1246 0.1234 'International Tables Vol C Tables 4.2.6.8 and 6.1.1.4'
Ti Ti 0.2776 0.4457 'International Tables Vol C Tables 4.2.6.8 and 6.1.1.4'

loop_
_geom_angle_atom_site_label_1
_geom_angle_atom_site_label_2
_geom_angle_atom_site_label_3
_geom_angle
_geom_angle_site_symmetry_1
_geom_angle_site_symmetry_3
C12 C11 C15 108.2(2) . .
C12 C11 C16 125.5(2) . .
C15 C11 C16 126.3(2) . .
C12 C11 Ti1 72.22(12) . .
C15 C11 Ti1 73.99(13) . .
C16 C11 Ti1 121.08(16) . .
C13 C12 C11 107.6(2) . .
C13 C12 C17 126.7(2) . .
C11 C12 C17 125.6(2) . .
C13 C12 Ti1 73.88(12) . .
C11 C12 Ti1 72.63(13) . .
C17 C12 Ti1 122.08(17) . .
C14 C13 C12 108.1(2) . .
C14 C13 C18 125.1(2) . .
C12 C13 C18 126.7(2) . .
C14 C13 Ti1 73.47(13) . .
C12 C13 Ti1 71.21(13) . .
C18 C13 Ti1 124.04(17) . .
C15 C14 C13 108.6(2) . .
C15 C14 C19 126.4(2) . .
C13 C14 C19 125.0(2) . .
C15 C14 Ti1 72.54(13) . .
C13 C14 Ti1 72.20(13) . .
C19 C14 Ti1 122.16(16) . .
C14 C15 C11 107.5(2) . .
C14 C15 C20 126.9(2) . .
C11 C15 C20 125.5(2) . .
C14 C15 Ti1 73.19(13) . .
C11 C15 Ti1 71.10(13) . .
C20 C15 Ti1 123.88(16) . .
C25 C21 C22 107.6(2) . .
C25 C21 C26 126.2(2) . .
C22 C21 C26 126.0(2) . .
C25 C21 Ti2 73.27(13) . .
C22 C21 Ti2 71.17(12) . .
C26 C21 Ti2 124.36(15) . .
C23 C22 C21 108.34(19) . .
C23 C22 C27 125.0(2) . .
C21 C22 C27 126.7(2) . .
C23 C22 Ti2 72.56(13) . .
C21 C22 Ti2 73.79(12) . .
C27 C22 Ti2 120.62(16) . .
C22 C23 C24 108.0(2) . .
C22 C23 C28 126.0(2) . .
C24 C23 C28 125.9(2) . .
C22 C23 Ti2 72.25(12) . .
C24 C23 Ti2 73.76(12) . .
C28 C23 Ti2 120.43(16) . .
C25 C24 C23 107.4(2) . .
C25 C24 C29 125.5(2) . .
C23 C24 C29 127.1(2) . .
C25 C24 Ti2 73.04(12) . .
C23 C24 Ti2 71.17(12) . .
C29 C24 Ti2 124.34(16) . .
C21 C25 C24 108.66(19) . .
C21 C25 C30 126.8(2) . .
C24 C25 C30 124.5(2) . .
C21 C25 Ti2 72.19(12) . .
C24 C25 Ti2 72.25(12) . .
C30 C25 Ti2 121.82(15) . .
C32 C31 C35 108.1(2) . .
C32 C31 C36 126.2(2) . .
C35 C31 C36 125.6(3) . .
C32 C31 Ti3 72.03(12) . .
C35 C31 Ti3 73.62(12) . .
C36 C31 Ti3 122.82(16) . .
C33 C32 C31 108.1(2) . .
C33 C32 C37 126.0(2) . .
C31 C32 C37 125.9(2) . .
C33 C32 Ti3 73.89(12) . .
C31 C32 Ti3 72.93(12) . .
C37 C32 Ti3 119.96(16) . .
C32 C33 C34 108.01(19) . .
C32 C33 C38 127.2(2) . .
C34 C33 C38 124.7(2) . .
C32 C33 Ti3 71.41(12) . .
C34 C33 Ti3 73.48(12) . .
C38 C33 Ti3 124.13(16) . .
C35 C34 C33 108.2(2) . .
C35 C34 C39 125.9(2) . .
C33 C34 C39 125.8(2) . .
C35 C34 Ti3 72.35(12) . .
C33 C34 Ti3 71.90(12) . .
C39 C34 Ti3 124.48(16) . .
C34 C35 C31 107.6(2) . .
C34 C35 C40 126.2(2) . .
C31 C35 C40 126.1(2) . .
C34 C35 Ti3 73.32(12) . .
C31 C35 Ti3 71.44(12) . .
C40 C35 Ti3 124.20(16) . .
N2 Cu1 N13 137.95(10) . .
N2 Cu1 N23 118.29(10) . .
N13 Cu1 N23 91.81(7) . .
N2 Cu1 N12 114.81(10) . .
N13 Cu1 N12 91.79(7) . .
N23 Cu1 N12 90.55(7) . .
N2 Cu1 Ti3 149.87(9) . .
N13 Cu1 Ti3 46.33(5) . .
N23 Cu1 Ti3 45.50(5) . .
N12 Cu1 Ti3 92.65(5) . .
N2 Cu1 Ti1 145.53(8) . .
N13 Cu1 Ti1 46.36(5) . .
N23 Cu1 Ti1 92.66(5) . .
N12 Cu1 Ti1 45.44(5) . .
Ti3 Cu1 Ti1 63.489(17) . .
N2 Cu1 Ti2 128.82(8) . .
N13 Cu1 Ti2 93.15(5) . .
N23 Cu1 Ti2 45.35(5) . .
N12 Cu1 Ti2 45.21(5) . .
Ti3 Cu1 Ti2 62.797(19) . .
Ti1 Cu1 Ti2 62.689(19) . .
Ti1 N1 Ti2 94.49(7) . .
Ti1 N1 Ti3 94.82(8) . .
Ti2 N1 Ti3 94.27(7) . .
Ti1 N12 Ti2 93.13(8) . .
Ti1 N12 Cu1 82.58(7) . .
Ti2 N12 Cu1 83.55(7) . .
Ti3 N13 Ti1 92.58(8) . .
Ti3 N13 Cu1 83.73(7) . .
Ti1 N13 Cu1 83.76(7) . .
Ti3 N23 Ti2 93.09(8) . .
Ti3 N23 Cu1 82.50(7) . .
Ti2 N23 Cu1 83.45(7) . .
N1 Ti1 N12 86.26(7) . .
N1 Ti1 N13 86.30(7) . .
N12 Ti1 N13 101.84(8) . .
N1 Ti1 C12 104.38(8) . .
N12 Ti1 C12 118.54(8) . .
N13 Ti1 C12 138.54(8) . .
N1 Ti1 C11 112.69(8) . .
N12 Ti1 C11 149.00(8) . .
N13 Ti1 C11 103.61(8) . .
C12 Ti1 C11 35.15(8) . .
N1 Ti1 C13 127.05(8) . .
N12 Ti1 C13 91.18(8) . .
N13 Ti1 C13 145.21(8) . .
C12 Ti1 C13 34.91(8) . .
C11 Ti1 C13 57.86(8) . .
N1 Ti1 C15 144.82(8) . .
N12 Ti1 C15 128.59(8) . .
N13 Ti1 C15 90.13(8) . .
C12 Ti1 C15 58.14(8) . .
C11 Ti1 C15 34.91(9) . .
C13 Ti1 C15 57.42(8) . .
N1 Ti1 C14 160.90(8) . .
N12 Ti1 C14 96.64(8) . .
N13 Ti1 C14 111.37(8) . .
C12 Ti1 C14 57.70(8) . .
C11 Ti1 C14 57.51(8) . .
C13 Ti1 C14 34.34(8) . .
C15 Ti1 C14 34.27(8) . .
N1 Ti1 Cu1 85.25(5) . .
N12 Ti1 Cu1 51.98(6) . .
N13 Ti1 Cu1 49.88(5) . .
C12 Ti1 Cu1 166.67(6) . .
C11 Ti1 Cu1 148.52(7) . .
C13 Ti1 Cu1 131.76(6) . .
C15 Ti1 Cu1 118.25(6) . .
C14 Ti1 Cu1 111.42(6) . .
N1 Ti1 Ti2 42.79(5) . .
N12 Ti1 Ti2 43.60(6) . .
N13 Ti1 Ti2 92.86(5) . .
C12 Ti1 Ti2 122.33(6) . .
C11 Ti1 Ti2 150.04(6) . .
C13 Ti1 Ti2 117.78(6) . .
C15 Ti1 Ti2 172.12(6) . .
C14 Ti1 Ti2 138.16(6) . .
Cu1 Ti1 Ti2 59.228(15) . .
N1 Ti1 Ti3 42.74(5) . .
N12 Ti1 Ti3 93.04(6) . .
N13 Ti1 Ti3 43.67(5) . .
C12 Ti1 Ti3 134.97(6) . .
C11 Ti1 Ti3 117.65(6) . .
C13 Ti1 Ti3 168.48(6) . .
C15 Ti1 Ti3 126.18(6) . .
C14 Ti1 Ti3 154.83(6) . .
Cu1 Ti1 Ti3 58.211(19) . .
Ti2 Ti1 Ti3 59.914(16) . .
N1 Ti2 N12 85.85(7) . .
N1 Ti2 N23 86.08(7) . .
N12 Ti2 N23 102.44(8) . .
N1 Ti2 C22 107.01(8) . .
N12 Ti2 C22 140.23(8) . .
N23 Ti2 C22 115.61(8) . .
N1 Ti2 C23 111.19(8) . .
N12 Ti2 C23 105.05(8) . .
N23 Ti2 C23 148.33(8) . .
C22 Ti2 C23 35.19(8) . .
N1 Ti2 C21 131.95(8) . .
N12 Ti2 C21 141.23(8) . .
N23 Ti2 C21 90.26(8) . .
C22 Ti2 C21 35.03(8) . .
C23 Ti2 C21 58.31(8) . .
N1 Ti2 C24 141.28(8) . .
N12 Ti2 C24 87.91(8) . .
N23 Ti2 C24 132.51(8) . .
C22 Ti2 C24 58.28(8) . .
C23 Ti2 C24 35.07(8) . .
C21 Ti2 C24 57.99(8) . .
N1 Ti2 C25 164.76(8) . .
N12 Ti2 C25 106.76(8) . .
N23 Ti2 C25 99.13(8) . .
C22 Ti2 C25 57.82(8) . .
C23 Ti2 C25 57.93(8) . .
C21 Ti2 C25 34.54(8) . .
C24 Ti2 C25 34.71(8) . .
N1 Ti2 Cu1 84.28(5) . .
N12 Ti2 Cu1 51.24(6) . .
N23 Ti2 Cu1 51.20(6) . .
C22 Ti2 Cu1 162.97(6) . .
C23 Ti2 Cu1 152.05(6) . .
C21 Ti2 Cu1 128.18(6) . .
C24 Ti2 Cu1 120.08(6) . .
C25 Ti2 Cu1 110.18(6) . .
N1 Ti2 Ti1 42.71(5) . .
N12 Ti2 Ti1 43.27(5) . .
N23 Ti2 Ti1 93.14(6) . .
C22 Ti2 Ti1 138.53(6) . .
C23 Ti2 Ti1 117.72(6) . .
C21 Ti2 Ti1 173.28(6) . .
C24 Ti2 Ti1 122.58(6) . .
C25 Ti2 Ti1 149.75(6) . .
Cu1 Ti2 Ti1 58.084(15) . .
N1 Ti2 Ti3 42.97(5) . .
N12 Ti2 Ti3 93.09(6) . .
N23 Ti2 Ti3 43.23(6) . .
C22 Ti2 Ti3 122.24(6) . .
C23 Ti2 Ti3 147.88(6) . .
C21 Ti2 Ti3 119.61(6) . .
C24 Ti2 Ti3 175.74(6) . .
C25 Ti2 Ti3 141.27(6) . .
Cu1 Ti2 Ti3 57.986(19) . .
Ti1 Ti2 Ti3 60.279(15) . .
N1 Ti3 N23 86.31(7) . .
N1 Ti3 N13 86.08(7) . .
N23 Ti3 N13 101.92(8) . .
N1 Ti3 C32 102.75(7) . .
N23 Ti3 C32 140.97(8) . .
N13 Ti3 C32 116.39(8) . .
N1 Ti3 C31 108.73(8) . .
N23 Ti3 C31 106.00(8) . .
N13 Ti3 C31 148.99(8) . .
C32 Ti3 C31 35.03(8) . .
N1 Ti3 C33 127.44(8) . .
N23 Ti3 C33 144.75(8) . .
N13 Ti3 C33 91.48(8) . .
C32 Ti3 C33 34.70(8) . .
C31 Ti3 C33 57.75(8) . .
N1 Ti3 C35 140.22(8) . .
N23 Ti3 C35 90.69(8) . .
N13 Ti3 C35 133.10(8) . .
C32 Ti3 C35 58.12(8) . .
C31 Ti3 C35 34.94(8) . .
C33 Ti3 C35 57.61(8) . .
N1 Ti3 C34 160.30(7) . .
N23 Ti3 C34 110.30(8) . .
N13 Ti3 C34 100.15(8) . .
C32 Ti3 C34 57.70(8) . .
C31 Ti3 C34 57.52(8) . .
C33 Ti3 C34 34.62(8) . .
C35 Ti3 C34 34.33(8) . .
N1 Ti3 Cu1 85.12(5) . .
N23 Ti3 Cu1 52.00(6) . .
N13 Ti3 Cu1 49.94(5) . .
C32 Ti3 Cu1 164.33(6) . .
C31 Ti3 Cu1 154.28(6) . .
C33 Ti3 Cu1 130.41(6) . .
C35 Ti3 Cu1 123.02(6) . .
C34 Ti3 Cu1 113.25(5) . .
N1 Ti3 Ti2 42.75(5) . .
N23 Ti3 Ti2 43.68(6) . .
N13 Ti3 Ti2 92.83(5) . .
C32 Ti3 Ti2 134.97(6) . .
C31 Ti3 Ti2 116.72(6) . .
C33 Ti3 Ti2 168.81(6) . .
C35 Ti3 Ti2 124.58(6) . .
C34 Ti3 Ti2 153.33(6) . .
Cu1 Ti3 Ti2 59.218(13) . .
N1 Ti3 Ti1 42.44(5) . .
N23 Ti3 Ti1 93.09(6) . .
N13 Ti3 Ti1 43.75(5) . .
C32 Ti3 Ti1 119.31(6) . .
C31 Ti3 Ti1 145.02(6) . .
C33 Ti3 Ti1 118.13(6) . .
C35 Ti3 Ti1 175.62(6) . .
C34 Ti3 Ti1 141.60(6) . .
Cu1 Ti3 Ti1 58.300(14) . .
Ti2 Ti3 Ti1 59.81(2) . .
F3 C1 F2 109(2) . .
F3 C1 F1 109.9(17) . .
F2 C1 F1 102.0(15) . .
F3 C1 S1 114.3(13) . .
F2 C1 S1 111.3(14) . .
F1 C1 S1 109.9(15) . .
O3 S1 O2 118.2(10) . .
O3 S1 O1 106.0(12) . .
O2 S1 O1 119.1(13) . .
O3 S1 C1 106.2(11) . .
O2 S1 C1 100.8(9) . .
O1 S1 C1 104.9(13) . .
F1' C1' F3' 102.8(16) . .
F1' C1' F2' 108.9(14) . .
F3' C1' F2' 105.7(18) . .
F1' C1' S1' 114.7(16) . .
F3' C1' S1' 111.5(12) . .
F2' C1' S1' 112.5(14) . .
O1' S1' O3' 124.3(15) . .
O1' S1' O2' 109.4(14) . .
O3' S1' O2' 117.2(10) . .
O1' S1' C1' 98.5(12) . .
O3' S1' C1' 101.9(9) . .
O2' S1' C1' 99.8(11) . .
C102 C101 C102 116.2(5) 2_556 .
C102 C101 C107 121.9(2) 2_556 .
C102 C101 C107 121.9(2) . .
C103 C102 C101 120.8(4) . .
C104 C103 C102 120.0(5) . .
C103 C104 C103 122.1(8) . 2_556

loop_
_geom_bond_atom_site_label_1
_geom_bond_atom_site_label_2
_geom_bond_distance
_geom_bond_site_symmetry_2
C11 C12 1.429(4) .
C11 C15 1.433(4) .
C11 C16 1.503(3) .
C11 Ti1 2.369(2) .
C12 C13 1.429(3) .
C12 C17 1.515(4) .
C12 Ti1 2.364(2) .
C13 C14 1.421(3) .
C13 C18 1.518(3) .
C13 Ti1 2.399(2) .
C14 C15 1.421(3) .
C14 C19 1.515(3) .
C14 Ti1 2.416(2) .
C15 C20 1.507(4) .
C15 Ti1 2.407(2) .
C21 C25 1.424(3) .
C21 C22 1.429(3) .
C21 C26 1.506(3) .
C21 Ti2 2.391(2) .
C22 C23 1.426(3) .
C22 C27 1.522(3) .
C22 Ti2 2.356(2) .
C23 C24 1.433(3) .
C23 C28 1.514(3) .
C23 Ti2 2.360(2) .
C24 C25 1.431(3) .
C24 C29 1.508(3) .
C24 Ti2 2.394(2) .
C25 C30 1.513(3) .
C25 Ti2 2.405(2) .
C31 C32 1.424(3) .
C31 C35 1.432(3) .
C31 C36 1.510(3) .
C31 Ti3 2.371(2) .
C32 C33 1.417(3) .
C32 C37 1.515(3) .
C32 Ti3 2.359(2) .
C33 C34 1.429(3) .
C33 C38 1.512(3) .
C33 Ti3 2.391(2) .
C34 C35 1.420(3) .
C34 C39 1.507(3) .
C34 Ti3 2.412(2) .
C35 C40 1.507(3) .
C35 Ti3 2.399(2) .
Cu1 N2 1.989(2) .
Cu1 N13 2.0890(17) .
Cu1 N23 2.156(2) .
Cu1 N12 2.157(2) .
Cu1 Ti3 2.7130(7) .
Cu1 Ti1 2.7157(6) .
Cu1 Ti2 2.7489(7) .
N1 Ti1 1.9343(18) .
N1 Ti2 1.9371(16) .
N1 Ti3 1.9453(19) .
N12 Ti1 1.9513(18) .
N12 Ti2 1.9633(19) .
N13 Ti3 1.9742(19) .
N13 Ti1 1.977(2) .
N23 Ti3 1.9518(19) .
N23 Ti2 1.968(2) .
Ti1 Ti2 2.8427(7) .
Ti1 Ti3 2.8562(8) .
Ti2 Ti3 2.8457(8) .
C1 F3 1.21(2) .
C1 F2 1.27(2) .
C1 F1 1.368(18) .
C1 S1 1.82(2) .
O2 S1 1.459(16) .
O1 S1 1.56(3) .
O3 S1 1.434(16) .
C1' F1' 1.35(2) .
C1' F3' 1.43(2) .
C1' F2' 1.43(2) .
C1' S1' 1.79(2) .
O1' S1' 1.39(3) .
O2' S1' 1.436(17) .
O3' S1' 1.406(15) .
C101 C102 1.392(4) 2_556
C101 C102 1.392(4) .
C101 C107 1.511(7) .
C102 C103 1.369(6) .
C103 C104 1.321(7) .
C104 C103 1.321(7) 2_556
